data_1509251
loop_
_publ_author_name
'Ana B. Caballero'
'Clotilde Mar\'in'
'Inmaculada Ram\'irez-Mac\'ias'
'Antonio Rodr\'iquez-Di\'eguez'
'Miguel Quir\'os'
'Juan M. Salas'
'Manuel Sanch\'ez-Moreno'

_publ_contact_author_address
;
Departamento de Qu\'imica Inorg\'anica, Facultad de Ciencias,
c/ Severo Ochoa s/n, 18071 Granada, Spain
;
_publ_contact_author_email jsalas@ugr.es
_publ_contact_author_fax '34 958 248526'
_publ_contact_author_name 'Juan M. Salas'
_publ_contact_author_phone '34 958 248525'
_publ_section_title
;
 New Metal Complexes with 1,2,4-Triazolo[1,5-a]Pyrimidines and the
 Chelating Ligand 1,3-Propanediamine
;
_journal_name_full Polyhedron
_journal_page_first 137
_journal_page_last 144
_journal_paper_doi 10.1016/j.poly.2011.11.020
_journal_volume 33
_journal_year 2012
_chemical_formula_sum 'C21 H18 Cd Cl2 N12 O9'
_chemical_formula_weight 765.77
_chemical_name_systematic
;
?
;
_space_group_IT_number 2
_symmetry_cell_setting triclinic
_symmetry_space_group_name_Hall '-P 1'
_symmetry_space_group_name_H-M 'P -1'
_atom_sites_solution_hydrogens geom
_atom_sites_solution_primary direct
_atom_sites_solution_secondary difmap
_audit_creation_method SHELXL-97
_cell_angle_alpha 72.606(5)
_cell_angle_beta 81.428(5)
_cell_angle_gamma 62.597(5)
_cell_formula_units_Z 2
_cell_length_a 11.287(5)
_cell_length_b 11.326(5)
_cell_length_c 13.021(5)
_cell_measurement_reflns_used 10180
_cell_measurement_temperature 293(2)
_cell_measurement_theta_max 28.07
_cell_measurement_theta_min 2.30
_cell_volume 1410.1(10)
_computing_cell_refinement 'Bruker smart'
_computing_data_collection 'Bruker smart'
_computing_data_reduction 'Bruker smart'
_computing_molecular_graphics 'Bruker SHELXTL'
_computing_publication_material 'SHELXL-97 (Sheldrick, 1997)'
_computing_structure_refinement 'SHELXL-97 (Sheldrick, 1997)'
_computing_structure_solution 'SHELXL-97 (Sheldrick, 1990)'
_diffrn_ambient_temperature 293(2)
_diffrn_measured_fraction_theta_full 0.997
_diffrn_measured_fraction_theta_max 0.997
_diffrn_measurement_device_type 'Bruker Axs APEX automatic diffractometer'
_diffrn_measurement_method 'phi and omega scans'
_diffrn_radiation_monochromator graphite
_diffrn_radiation_source 'fine-focus sealed tube'
_diffrn_radiation_type MoK\a
_diffrn_radiation_wavelength 0.71069
_diffrn_reflns_av_R_equivalents 0.0185
_diffrn_reflns_av_sigmaI/netI 0.0201
_diffrn_reflns_limit_h_max 13
_diffrn_reflns_limit_h_min -13
_diffrn_reflns_limit_k_max 13
_diffrn_reflns_limit_k_min -13
_diffrn_reflns_limit_l_max 15
_diffrn_reflns_limit_l_min -15
_diffrn_reflns_number 13908
_diffrn_reflns_theta_full 25.00
_diffrn_reflns_theta_max 25.00
_diffrn_reflns_theta_min 1.64
_exptl_absorpt_coefficient_mu 1.038
_exptl_absorpt_correction_T_max 0.746
_exptl_absorpt_correction_T_min 0.662
_exptl_absorpt_correction_type empirical
_exptl_absorpt_process_details Empirical
_exptl_crystal_colour yellow
_exptl_crystal_density_diffrn 1.804
_exptl_crystal_density_method 'not measured'
_exptl_crystal_description prismatic
_exptl_crystal_F_000 764
_exptl_crystal_size_max 0.18
_exptl_crystal_size_mid 0.18
_exptl_crystal_size_min 0.12
_refine_diff_density_max 1.088
_refine_diff_density_min -0.616
_refine_diff_density_rms 0.091
_refine_ls_extinction_method none
_refine_ls_goodness_of_fit_ref 1.040
_refine_ls_hydrogen_treatment mixed
_refine_ls_matrix_type full
_refine_ls_number_parameters 414
_refine_ls_number_reflns 4947
_refine_ls_number_restraints 0
_refine_ls_restrained_S_all 1.040
_refine_ls_R_factor_all 0.0369
_refine_ls_R_factor_gt 0.0353
_refine_ls_shift/su_max 0.001
_refine_ls_shift/su_mean 0.000
_refine_ls_structure_factor_coef Fsqd
_refine_ls_weighting_details 'calc w=1/[\s^2^(Fo^2^)+(0.0673P)^2^+1.4311P] where P=(Fo^2^+2Fc^2^)/3'
_refine_ls_weighting_scheme calc
_refine_ls_wR_factor_gt 0.1011
_refine_ls_wR_factor_ref 0.1028
_reflns_number_gt 4685
_reflns_number_total 4947
_reflns_threshold_expression >2sigma(I)
_cod_data_source_file Compound2.cif
_cod_data_source_block Compound2
_cod_depositor_comments
;
The following automatic conversions were performed:

'_exptl_absorpt_correction_type' value 'Empirical' changed to
'empirical' according to the built-in table from CIF Core dictionary
named 'cif_core.dic' version 2.4.1 from 2010-06-29.

Automatic conversion script
Id: cif_fix_values 1891 2012-01-12 08:04:46Z andrius 
;
_cod_original_sg_symbol_H-M P-1
_cod_database_code 1509251

loop_
_symmetry_equiv_pos_as_xyz
'x, y, z'
'-x, -y, -z'

loop_
_atom_site_label
_atom_site_type_symbol
_atom_site_fract_x
_atom_site_fract_y
_atom_site_fract_z
_atom_site_U_iso_or_equiv
_atom_site_adp_type
_atom_site_occupancy
_atom_site_symmetry_multiplicity
_atom_site_calc_flag
_atom_site_refinement_flags
Cd1 Cd 0.75053(2) 0.09836(2) 0.232890(17) 0.03577(11) Uani 1 1 d .
Cl1D Cl 0.36734(12) 0.35554(11) -0.14665(8) 0.0601(3) Uani 1 1 d .
Cl1E Cl 0.83761(13) -0.22826(13) 0.67156(13) 0.0801(4) Uani 1 1 d .
C2A C 0.5576(4) -0.0435(4) 0.3748(3) 0.0523(9) Uani 1 1 d .
H2A H 0.4878 0.0439 0.3699 0.063 Uiso 1 1 calc R
C2B C 0.8132(4) 0.1380(4) 0.4535(3) 0.0539(10) Uani 1 1 d .
H2B H 0.8941 0.0618 0.4503 0.065 Uiso 1 1 calc R
C2C C 0.6770(4) -0.0022(4) 0.0455(3) 0.0458(8) Uani 1 1 d .
H2C H 0.6295 -0.0358 0.1013 0.055 Uiso 1 1 calc R
C3B C 0.7857(4) 0.1925(4) 0.5399(3) 0.0561(10) Uani 1 1 d .
H3B H 0.8456 0.1542 0.5959 0.067 Uiso 1 1 calc R
C3C C 0.6829(4) -0.0245(4) -0.0527(3) 0.0524(9) Uani 1 1 d .
H3C H 0.6375 -0.0691 -0.0660 0.063 Uiso 1 1 calc R
C3AA C 0.7484(3) -0.1990(3) 0.3545(2) 0.0367(7) Uani 1 1 d .
C4B C 0.6664(4) 0.3057(4) 0.5400(3) 0.0472(8) Uani 1 1 d .
H4B H 0.6459 0.3453 0.5974 0.057 Uiso 1 1 calc R
C4C C 0.7583(4) 0.0216(4) -0.1307(3) 0.0530(9) Uani 1 1 d .
H4C H 0.7647 0.0066 -0.1982 0.064 Uiso 1 1 calc R
C5A C 0.9190(4) -0.4105(4) 0.3680(3) 0.0554(10) Uani 1 1 d .
H5A H 1.0071 -0.4670 0.3533 0.067 Uiso 1 1 calc R
C6A C 0.8400(4) -0.4724(4) 0.4267(3) 0.0520(9) Uani 1 1 d .
H6A H 0.8748 -0.5680 0.4495 0.062 Uiso 1 1 calc R
C6B C 0.6122(3) 0.3012(3) 0.3824(2) 0.0319(6) Uani 1 1 d .
C6C C 0.8081(3) 0.1085(3) -0.0173(2) 0.0336(6) Uani 1 1 d .
C7 C 0.5124(3) 0.3586(3) 0.2958(2) 0.0326(6) Uani 1 1 d .
C7A C 0.7127(4) -0.3937(4) 0.4505(3) 0.0496(9) Uani 1 1 d .
H7A H 0.6576 -0.4323 0.4903 0.060 Uiso 1 1 calc R
C7C C 0.8779(3) 0.1846(3) 0.0031(2) 0.0327(6) Uani 1 1 d .
C9B C 0.4565(4) 0.3461(4) 0.1398(3) 0.0525(9) Uani 1 1 d .
H9B H 0.4757 0.3035 0.0844 0.063 Uiso 1 1 calc R
C9C C 0.9201(4) 0.2780(4) 0.1177(3) 0.0455(8) Uani 1 1 d .
H9C H 0.9085 0.2981 0.1837 0.055 Uiso 1 1 calc R
C10B C 0.3387(4) 0.4605(4) 0.1395(3) 0.0594(10) Uani 1 1 d .
H10B H 0.2777 0.4977 0.0844 0.071 Uiso 1 1 calc R
C10C C 0.9993(4) 0.3199(4) 0.0397(3) 0.0500(9) Uani 1 1 d .
H10C H 1.0423 0.3672 0.0522 0.060 Uiso 1 1 calc R
C11B C 0.3141(4) 0.5184(4) 0.2235(3) 0.0562(10) Uani 1 1 d .
H11B H 0.2341 0.5962 0.2250 0.067 Uiso 1 1 calc R
C11C C 1.0127(4) 0.2898(4) -0.0566(3) 0.0496(8) Uani 1 1 d .
H11C H 1.0661 0.3173 -0.1102 0.060 Uiso 1 1 calc R
N1A N 0.5454(3) -0.1554(3) 0.4277(3) 0.0569(9) Uani 1 1 d .
N1B N 0.7265(3) 0.1919(3) 0.3740(2) 0.0394(6) Uani 1 1 d .
N1C N 0.7377(3) 0.0667(3) 0.0637(2) 0.0364(6) Uani 1 1 d .
N3A N 0.6785(3) -0.0627(3) 0.3275(2) 0.0414(6) Uani 1 1 d .
N4A N 0.8757(3) -0.2741(3) 0.3313(3) 0.0497(7) Uani 1 1 d .
N5B N 0.5787(3) 0.3613(3) 0.4617(2) 0.0401(6) Uani 1 1 d .
N5C N 0.8231(3) 0.0871(3) -0.1140(2) 0.0429(6) Uani 1 1 d .
N8A N 0.6686(3) -0.2558(3) 0.4138(2) 0.0396(6) Uani 1 1 d .
N8B N 0.5447(3) 0.2939(3) 0.2182(2) 0.0387(6) Uani 1 1 d .
N8C N 0.8594(3) 0.2087(3) 0.1000(2) 0.0364(6) Uani 1 1 d .
N12B N 0.3995(3) 0.4681(3) 0.3026(2) 0.0443(7) Uani 1 1 d .
N12C N 0.9518(3) 0.2220(3) -0.0766(2) 0.0413(6) Uani 1 1 d .
O1W O 0.9680(3) -0.0758(3) 0.2721(2) 0.0416(5) Uani 1 1 d .
O2D O 0.3769(9) 0.2586(6) -0.1941(5) 0.184(3) Uani 1 1 d .
O2E O 0.7938(10) -0.2556(8) 0.5987(6) 0.235(5) Uani 1 1 d .
O3D O 0.4917(5) 0.3245(7) -0.1084(4) 0.137(2) Uani 1 1 d .
O3E O 0.9147(5) -0.3562(5) 0.7461(5) 0.1258(19) Uani 1 1 d .
O4D O 0.2807(7) 0.3538(8) -0.0559(5) 0.155(3) Uani 1 1 d .
O4E O 0.9109(9) -0.1575(9) 0.6516(7) 0.215(4) Uani 1 1 d .
O5D O 0.3182(5) 0.4860(5) -0.2172(5) 0.133(2) Uani 1 1 d .
O5E O 0.7300(6) -0.1508(8) 0.7264(7) 0.202(4) Uani 1 1 d .
H12W H 1.026(5) -0.079(4) 0.224(4) 0.057(13) Uiso 1 1 d .
H11W H 0.953(5) -0.139(5) 0.283(4) 0.064(15) Uiso 1 1 d .

loop_
_atom_site_aniso_label
_atom_site_aniso_U_11
_atom_site_aniso_U_22
_atom_site_aniso_U_33
_atom_site_aniso_U_23
_atom_site_aniso_U_13
_atom_site_aniso_U_12
Cd1 0.03753(16) 0.03550(16) 0.03231(15) -0.01262(10) 0.00460(10) -0.01367(11)
Cl1D 0.0777(7) 0.0580(6) 0.0538(6) -0.0098(4) -0.0102(5) -0.0377(5)
Cl1E 0.0668(7) 0.0688(7) 0.1106(10) -0.0458(7) -0.0138(7) -0.0176(6)
C2A 0.0404(19) 0.0419(19) 0.066(2) -0.0127(17) 0.0095(17) -0.0149(16)
C2B 0.045(2) 0.054(2) 0.053(2) -0.0211(18) -0.0131(17) -0.0061(17)
C2C 0.0470(19) 0.0486(19) 0.049(2) -0.0152(16) 0.0043(16) -0.0272(17)
C3B 0.060(2) 0.063(2) 0.046(2) -0.0172(18) -0.0162(18) -0.022(2)
C3C 0.054(2) 0.059(2) 0.059(2) -0.0246(19) 0.0016(18) -0.0322(19)
C3AA 0.0419(17) 0.0399(17) 0.0312(15) -0.0127(13) 0.0044(13) -0.0197(14)
C4B 0.064(2) 0.051(2) 0.0365(18) -0.0168(15) -0.0019(16) -0.0297(19)
C4C 0.064(2) 0.064(2) 0.046(2) -0.0280(18) 0.0053(17) -0.034(2)
C5A 0.050(2) 0.041(2) 0.066(3) -0.0175(18) 0.0107(18) -0.0141(17)
C6A 0.056(2) 0.0360(18) 0.057(2) -0.0128(16) 0.0088(18) -0.0169(16)
C6B 0.0354(15) 0.0329(15) 0.0303(15) -0.0088(12) 0.0035(12) -0.0183(13)
C6C 0.0299(14) 0.0331(15) 0.0356(16) -0.0115(12) 0.0010(12) -0.0110(12)
C7 0.0364(16) 0.0330(15) 0.0293(15) -0.0097(12) 0.0039(12) -0.0165(13)
C7A 0.059(2) 0.0401(18) 0.049(2) -0.0107(15) 0.0110(17) -0.0257(17)
C7C 0.0293(14) 0.0298(14) 0.0338(15) -0.0076(12) -0.0010(12) -0.0089(12)
C9B 0.056(2) 0.051(2) 0.047(2) -0.0221(17) -0.0135(17) -0.0109(18)
C9C 0.053(2) 0.0460(19) 0.0451(19) -0.0163(15) -0.0031(16) -0.0242(17)
C10B 0.052(2) 0.058(2) 0.053(2) -0.0155(19) -0.0201(18) -0.0058(19)
C10C 0.053(2) 0.051(2) 0.058(2) -0.0120(17) -0.0054(17) -0.0314(18)
C11B 0.044(2) 0.049(2) 0.059(2) -0.0188(18) -0.0116(17) -0.0011(17)
C11C 0.048(2) 0.056(2) 0.050(2) -0.0090(17) 0.0042(16) -0.0312(18)
N1A 0.0457(17) 0.0456(17) 0.071(2) -0.0147(16) 0.0183(16) -0.0192(15)
N1B 0.0388(14) 0.0396(14) 0.0364(14) -0.0138(12) -0.0025(11) -0.0116(12)
N1C 0.0372(14) 0.0393(14) 0.0348(14) -0.0123(11) 0.0032(11) -0.0180(12)
N3A 0.0423(15) 0.0381(14) 0.0419(15) -0.0100(12) 0.0069(12) -0.0186(12)
N4A 0.0450(17) 0.0426(16) 0.0603(19) -0.0176(14) 0.0114(14) -0.0195(14)
N5B 0.0487(16) 0.0404(15) 0.0350(14) -0.0154(12) 0.0022(12) -0.0203(13)
N5C 0.0482(16) 0.0524(17) 0.0365(14) -0.0204(13) 0.0070(12) -0.0259(14)
N8A 0.0420(15) 0.0396(15) 0.0378(14) -0.0125(12) 0.0077(12) -0.0194(12)
N8B 0.0390(14) 0.0379(14) 0.0352(14) -0.0133(11) -0.0033(11) -0.0105(12)
N8C 0.0371(14) 0.0376(14) 0.0367(14) -0.0137(11) 0.0021(11) -0.0167(12)
N12B 0.0415(15) 0.0400(15) 0.0420(16) -0.0141(12) -0.0025(12) -0.0076(13)
N12C 0.0412(15) 0.0479(16) 0.0373(14) -0.0109(12) 0.0039(12) -0.0230(13)
O1W 0.0361(13) 0.0459(14) 0.0417(14) -0.0125(11) 0.0047(10) -0.0181(11)
O2D 0.366(11) 0.120(4) 0.107(4) -0.029(3) -0.064(5) -0.125(6)
O2E 0.366(12) 0.155(6) 0.166(6) -0.064(5) -0.161(7) -0.041(7)
O3D 0.101(3) 0.195(6) 0.107(4) -0.052(4) -0.019(3) -0.047(4)
O3E 0.121(4) 0.098(3) 0.136(4) -0.049(3) -0.047(3) -0.006(3)
O4D 0.190(6) 0.232(7) 0.112(4) -0.056(4) 0.045(4) -0.157(6)
O4E 0.198(8) 0.196(7) 0.240(9) 0.049(7) -0.036(7) -0.133(7)
O5D 0.119(4) 0.078(3) 0.170(5) 0.008(3) 0.002(3) -0.042(3)
O5E 0.117(4) 0.187(6) 0.291(9) -0.171(7) -0.045(5) 0.020(4)

loop_
_atom_type_symbol
_atom_type_description
_atom_type_scat_dispersion_real
_atom_type_scat_dispersion_imag
_atom_type_scat_source
C C 0.0033 0.0016 'International Tables Vol C Tables 4.2.6.8 and 6.1.1.4'
H H 0.0000 0.0000 'International Tables Vol C Tables 4.2.6.8 and 6.1.1.4'
N N 0.0061 0.0033 'International Tables Vol C Tables 4.2.6.8 and 6.1.1.4'
O O 0.0106 0.0060 'International Tables Vol C Tables 4.2.6.8 and 6.1.1.4'
Cl Cl 0.1484 0.1585 'International Tables Vol C Tables 4.2.6.8 and 6.1.1.4'
Cd Cd -0.8075 1.2024 'International Tables Vol C Tables 4.2.6.8 and 6.1.1.4'

loop_
_geom_angle_atom_site_label_1
_geom_angle_atom_site_label_2
_geom_angle_atom_site_label_3
_geom_angle
N3A Cd1 N1B 95.44(11)
N3A Cd1 N8B 98.03(11)
N1B Cd1 N8B 71.19(10)
N3A Cd1 O1W 86.89(11)
N1B Cd1 O1W 96.82(9)
N8B Cd1 O1W 167.35(9)
N3A Cd1 N8C 160.22(10)
N1B Cd1 N8C 102.77(10)
N8B Cd1 N8C 95.11(10)
O1W Cd1 N8C 83.40(10)
N3A Cd1 N1C 94.00(10)
N1B Cd1 N1C 164.11(10)
N8B Cd1 N1C 94.86(9)
O1W Cd1 N1C 96.42(9)
N8C Cd1 N1C 70.13(9)
O2D Cl1D O5D 111.5(4)
O2D Cl1D O3D 111.8(5)
O5D Cl1D O3D 108.7(4)
O2D Cl1D O4D 107.8(4)
O5D Cl1D O4D 109.9(4)
O3D Cl1D O4D 107.0(4)
O2E Cl1E O4E 125.2(7)
O2E Cl1E O5E 108.5(6)
O4E Cl1E O5E 101.3(6)
O2E Cl1E O3E 107.8(4)
O4E Cl1E O3E 104.8(4)
O5E Cl1E O3E 108.1(5)
N1A C2A N3A 116.0(3)
N1B C2B C3B 121.4(4)
N1C C2C C3C 121.6(3)
C4B C3B C2B 117.0(3)
C2C C3C C4C 117.1(3)
N3A C3AA N4A 128.4(3)
N3A C3AA N8A 108.7(3)
N4A C3AA N8A 122.9(3)
N5B C4B C3B 122.6(3)
N5C C4C C3C 122.6(3)
N4A C5A C6A 123.7(4)
C7A C6A C5A 119.7(3)
N5B C6B N1B 125.6(3)
N5B C6B C7 117.2(3)
N1B C6B C7 117.2(3)
N5C C6C N1C 125.4(3)
N5C C6C C7C 117.4(3)
N1C C6C C7C 117.2(3)
N12B C7 N8B 125.5(3)
N12B C7 C6B 117.6(3)
N8B C7 C6B 116.8(3)
C6A C7A N8A 116.8(3)
N12C C7C N8C 125.9(3)
N12C C7C C6C 117.1(3)
N8C C7C C6C 116.9(3)
N8B C9B C10B 121.3(3)
N8C C9C C10C 121.0(3)
C9B C10B C11B 117.2(3)
C11C C10C C9C 117.8(3)
N12B C11B C10B 122.7(3)
N12C C11C C10C 122.3(3)
C2A N1A N8A 101.9(3)
C6B N1B C2B 117.0(3)
C6B N1B Cd1 117.8(2)
C2B N1B Cd1 125.0(2)
C6C N1C C2C 116.9(3)
C6C N1C Cd1 117.3(2)
C2C N1C Cd1 125.4(2)
C3AA N3A C2A 103.0(3)
C3AA N3A Cd1 127.8(2)
C2A N3A Cd1 129.0(2)
C3AA N4A C5A 115.1(3)
C6B N5B C4B 116.4(3)
C6C N5C C4C 116.2(3)
C7A N8A C3AA 121.8(3)
C7A N8A N1A 127.9(3)
C3AA N8A N1A 110.4(3)
C7 N8B C9B 117.0(3)
C7 N8B Cd1 116.8(2)
C9B N8B Cd1 126.2(2)
C7C N8C C9C 116.9(3)
C7C N8C Cd1 117.4(2)
C9C N8C Cd1 125.0(2)
C7 N12B C11B 116.2(3)
C7C N12C C11C 116.1(3)

loop_
_geom_bond_atom_site_label_1
_geom_bond_atom_site_label_2
_geom_bond_distance
Cd1 N3A 2.286(3)
Cd1 N1B 2.307(3)
Cd1 N8B 2.341(3)
Cd1 O1W 2.344(3)
Cd1 N8C 2.357(3)
Cd1 N1C 2.369(3)
Cl1D O2D 1.370(5)
Cl1D O5D 1.386(5)
Cl1D O3D 1.411(5)
Cl1D O4D 1.419(6)
Cl1E O2E 1.303(5)
Cl1E O4E 1.347(7)
Cl1E O5E 1.375(6)
Cl1E O3E 1.432(5)
C2A N1A 1.308(5)
C2A N3A 1.358(5)
C2B N1B 1.333(5)
C2B C3B 1.370(6)
C2C N1C 1.338(4)
C2C C3C 1.362(5)
C3B C4B 1.367(6)
C3C C4C 1.364(6)
C3AA N3A 1.330(4)
C3AA N4A 1.334(5)
C3AA N8A 1.360(4)
C4B N5B 1.327(5)
C4C N5C 1.333(5)
C5A N4A 1.337(5)
C5A C6A 1.388(6)
C6A C7A 1.345(6)
C6B N5B 1.319(4)
C6B N1B 1.333(4)
C6B C7 1.493(4)
C6C N5C 1.324(4)
C6C N1C 1.329(4)
C6C C7C 1.504(4)
C7 N12B 1.322(4)
C7 N8B 1.334(4)
C7A N8A 1.350(5)
C7C N12C 1.325(4)
C7C N8C 1.335(4)
C9B N8B 1.335(5)
C9B C10B 1.364(6)
C9C N8C 1.337(4)
C9C C10C 1.373(5)
C10B C11B 1.369(6)
C10C C11C 1.366(6)
C11B N12B 1.325(5)
C11C N12C 1.337(5)
N1A N8A 1.361(4)
